data_4124146
loop_
_publ_author_name
'Liu, Wei'
'Fang, Yang'
'Wei, George Z.'
'Teat, Simon J.'
'Xiong, Kecai'
'Hu, Zhichao'
'Lustig, William P.'
'Li, Jing'

_publ_section_title
;
 A Family of Highly Efficient CuI-Based Lighting Phosphors Prepared by a
 Systematic, Bottom-up Synthetic Approach.
;
_journal_issue 29
_journal_name_full 'Journal of the American Chemical Society'
_journal_page_first 9400
_journal_page_last 9408
_journal_paper_doi 10.1021/jacs.5b04840
_journal_volume 137
_journal_year 2015
_chemical_formula_sum 'C24 H22 Cu I N P'
_chemical_formula_weight 545.83
_chemical_name_systematic
;
 ?
;
_space_group_crystal_system monoclinic
_space_group_IT_number 15
_space_group_name_Hall '-C 2yc'
_space_group_name_H-M_alt 'C 1 2/c 1'
_symmetry_space_group_name_Hall '-C 2yc'
_symmetry_space_group_name_H-M 'C 1 2/c 1'
_atom_sites_solution_hydrogens geom
_audit_creation_method SHELXL-2014
_cell_angle_alpha 90
_cell_angle_beta 97.115(2)
_cell_angle_gamma 90
_cell_formula_units_Z 8
_cell_length_a 25.9199(15)
_cell_length_b 14.9505(9)
_cell_length_c 11.5468(7)
_cell_measurement_reflns_used 5514
_cell_measurement_temperature 150(2)
_cell_measurement_theta_max 30.57
_cell_measurement_theta_min 2.30
_cell_volume 4440.1(5)
_computing_cell_refinement 'Bruker SAINT'
_computing_data_collection 'Bruker APEX2'
_computing_data_reduction 'Bruker SAINT'
_computing_molecular_graphics 'Bruker SHELXTL'
_computing_publication_material 'Bruker SHELXTL'
_computing_structure_refinement 'SHELXL-2014 (Sheldrick, 2014)'
_computing_structure_solution 'SHELXS-97 (Sheldrick 2008)'
_diffrn_ambient_temperature 150(2)
_diffrn_measured_fraction_theta_full 1.000
_diffrn_measured_fraction_theta_max 1.000
_diffrn_measurement_device_type 'Bruker APEX-II CCD'
_diffrn_measurement_method '\f and \w scans'
_diffrn_radiation_type MoK\a
_diffrn_radiation_wavelength 0.71073
_diffrn_reflns_av_R_equivalents 0.0250
_diffrn_reflns_av_unetI/netI 0.0208
_diffrn_reflns_laue_measured_fraction_full 1.000
_diffrn_reflns_laue_measured_fraction_max 1.000
_diffrn_reflns_limit_h_max 31
_diffrn_reflns_limit_h_min -31
_diffrn_reflns_limit_k_max 18
_diffrn_reflns_limit_k_min -18
_diffrn_reflns_limit_l_max 14
_diffrn_reflns_limit_l_min -14
_diffrn_reflns_number 20983
_diffrn_reflns_point_group_measured_fraction_full 1.000
_diffrn_reflns_point_group_measured_fraction_max 1.000
_diffrn_reflns_theta_full 25.242
_diffrn_reflns_theta_max 25.998
_diffrn_reflns_theta_min 1.575
_exptl_absorpt_coefficient_mu 2.456
_exptl_absorpt_correction_T_max 0.7466
_exptl_absorpt_correction_T_min 0.6723
_exptl_absorpt_correction_type multi-scan
_exptl_absorpt_process_details 'Bruker SAINT (SADABS)'
_exptl_crystal_colour colorless
_exptl_crystal_density_diffrn 1.633
_exptl_crystal_description block
_exptl_crystal_F_000 2160
_exptl_crystal_size_max 0.160
_exptl_crystal_size_mid 0.090
_exptl_crystal_size_min 0.070
_refine_diff_density_max 2.409
_refine_diff_density_min -0.462
_refine_diff_density_rms 0.179
_refine_ls_extinction_method none
_refine_ls_goodness_of_fit_ref 1.042
_refine_ls_hydrogen_treatment constr
_refine_ls_matrix_type full
_refine_ls_number_parameters 255
_refine_ls_number_reflns 4379
_refine_ls_number_restraints 0
_refine_ls_restrained_S_all 1.042
_refine_ls_R_factor_all 0.0735
_refine_ls_R_factor_gt 0.0609
_refine_ls_shift/su_max 0.001
_refine_ls_shift/su_mean 0.000
_refine_ls_structure_factor_coef Fsqd
_refine_ls_weighting_details 'w=1/[\s^2^(Fo^2^)+(0.0857P)^2^+55.0763P] where P=(Fo^2^+2Fc^2^)/3'
_refine_ls_weighting_scheme calc
_refine_ls_wR_factor_gt 0.1602
_refine_ls_wR_factor_ref 0.1725
_reflns_Friedel_coverage 0.000
_reflns_number_gt 3445
_reflns_number_total 4379
_reflns_threshold_expression 'I > 2\s(I)'
_cod_data_source_file ja5b04840_si_002.cif
_cod_data_source_block WL8-16B
_cod_depositor_comments
;
The following automatic conversions were performed:

'_exptl_absorpt_correction_type' value 'MULTI-SCAN' changed to
'multi-scan' according to
/usr/data/users/saulius/crontab/automatic-downloads/rss-feeds/ACS/lib/dictionaries/cif_core.dic
dictionary named 'cif_core.dic' version 2.4.2 from 2011-04-26.

Automatic conversion script
Id: cif_fix_values 3271 2015-04-21 07:52:19Z andrius 

 Adding full bibliography for 4124139--4124146.cif.
;
_cod_database_code 4124146
_shelx_space_group_comment
;
The symmetry employed for this shelxl refinement is uniquely defined
by the following loop, which should always be used as a source of
symmetry information in preference to the above space-group names.
They are only intended as comments.
;
_shelxl_version_number 2014-3

loop_
_space_group_symop_operation_xyz
'x, y, z'
'-x, y, -z+1/2'
'x+1/2, y+1/2, z'
'-x+1/2, y+1/2, -z+1/2'
'-x, -y, -z'
'x, -y, z-1/2'
'-x+1/2, -y+1/2, -z'
'x+1/2, -y+1/2, z-1/2'

loop_
_atom_site_label
_atom_site_type_symbol
_atom_site_fract_x
_atom_site_fract_y
_atom_site_fract_z
_atom_site_U_iso_or_equiv
_atom_site_adp_type
_atom_site_occupancy
_atom_site_site_symmetry_order
_atom_site_calc_flag
_atom_site_refinement_flags_posn
_atom_site_refinement_flags_adp
_atom_site_refinement_flags_occupancy
Cu1 Cu 0.46988(3) 0.75348(4) 0.13323(7) 0.0291(2) Uani 1 1 d . . .
I1 I 0.5000 0.90206(4) 0.2500 0.0390(2) Uani 1 2 d S T P
I2 I 0.5000 0.60556(3) 0.2500 0.0357(2) Uani 1 2 d S T P
P1 P 0.38356(6) 0.75040(8) 0.09206(13) 0.0236(3) Uani 1 1 d . . .
N1 N 0.5136(2) 0.7624(4) -0.0049(5) 0.0432(14) Uani 1 1 d . . .
C1 C 0.5232(3) 0.8428(6) -0.0506(7) 0.055(2) Uani 1 1 d . . .
H1 H 0.5104 0.8945 -0.0158 0.066 Uiso 1 1 calc R U .
C2 C 0.5507(3) 0.8547(6) -0.1455(8) 0.063(2) Uani 1 1 d . . .
H2 H 0.5562 0.9121 -0.1771 0.075 Uiso 1 1 calc R U .
C3 C 0.5687(3) 0.7804(6) -0.1889(8) 0.056(2) Uani 1 1 d . . .
H3 H 0.5881 0.7866 -0.2532 0.067 Uiso 1 1 calc R U .
C4 C 0.5619(3) 0.6965(5) -0.1492(6) 0.0482(18) Uani 1 1 d . . .
C5 C 0.5315(3) 0.6908(6) -0.0509(6) 0.0497(18) Uani 1 1 d . . .
H5 H 0.5247 0.6337 -0.0199 0.060 Uiso 1 1 calc R U .
C6 C 0.5810(4) 0.6145(7) -0.1933(8) 0.078(3) Uani 1 1 d . . .
H6A H 0.5600 0.5987 -0.2668 0.117 Uiso 1 1 calc R U .
H6B H 0.5789 0.5666 -0.1362 0.117 Uiso 1 1 calc R U .
H6C H 0.6173 0.6225 -0.2070 0.117 Uiso 1 1 calc R U .
C7 C 0.3592(2) 0.8223(4) -0.0301(6) 0.0377(14) Uani 1 1 d . . .
C8 C 0.3806(3) 0.9092(4) -0.0345(6) 0.0381(14) Uani 1 1 d . . .
H8 H 0.4051 0.9292 0.0282 0.046 Uiso 1 1 calc R U .
C9 C 0.3666(3) 0.9648(5) -0.1268(8) 0.063(2) Uani 1 1 d . . .
H9 H 0.3810 1.0231 -0.1281 0.075 Uiso 1 1 calc R U .
C10 C 0.3306(3) 0.9346(5) -0.2202(7) 0.059(2) Uani 1 1 d . . .
H10 H 0.3219 0.9717 -0.2866 0.071 Uiso 1 1 calc R U .
C11 C 0.3081(3) 0.8517(5) -0.2156(6) 0.0483(17) Uani 1 1 d . . .
H11 H 0.2826 0.8330 -0.2771 0.058 Uiso 1 1 calc R U .
C12 C 0.3222(2) 0.7950(5) -0.1218(6) 0.0404(15) Uani 1 1 d . . .
H12 H 0.3066 0.7376 -0.1198 0.049 Uiso 1 1 calc R U .
C13 C 0.3555(2) 0.6412(4) 0.0452(6) 0.0377(14) Uani 1 1 d . . .
C14 C 0.3828(3) 0.5888(4) -0.0271(6) 0.0371(14) Uani 1 1 d . . .
H14 H 0.4159 0.6082 -0.0449 0.045 Uiso 1 1 calc R U .
C15 C 0.3624(3) 0.5092(5) -0.0729(8) 0.057(2) Uani 1 1 d . . .
H15 H 0.3810 0.4743 -0.1226 0.069 Uiso 1 1 calc R U .
C16 C 0.3136(3) 0.4802(5) -0.0453(7) 0.0553(19) Uani 1 1 d . . .
H16 H 0.2993 0.4254 -0.0763 0.066 Uiso 1 1 calc R U .
C17 C 0.2867(3) 0.5306(5) 0.0259(7) 0.0535(19) Uani 1 1 d . . .
H17 H 0.2538 0.5107 0.0441 0.064 Uiso 1 1 calc R U .
C18 C 0.3073(3) 0.6110(4) 0.0720(6) 0.0439(16) Uani 1 1 d . . .
H18 H 0.2885 0.6455 0.1218 0.053 Uiso 1 1 calc R U .
C19 C 0.3452(2) 0.7817(4) 0.2090(6) 0.0361(14) Uani 1 1 d . . .
C20 C 0.2994(2) 0.8318(4) 0.1888(6) 0.0397(14) Uani 1 1 d . . .
H20 H 0.2873 0.8520 0.1122 0.048 Uiso 1 1 calc R U .
C21 C 0.2715(3) 0.8522(5) 0.2812(6) 0.0435(15) Uani 1 1 d . . .
H21 H 0.2407 0.8868 0.2674 0.052 Uiso 1 1 calc R U .
C22 C 0.2886(3) 0.8221(5) 0.3933(6) 0.0468(16) Uani 1 1 d . . .
H22 H 0.2698 0.8367 0.4563 0.056 Uiso 1 1 calc R U .
C23 C 0.3343(3) 0.7698(5) 0.4127(6) 0.0485(17) Uani 1 1 d . . .
H23 H 0.3455 0.7463 0.4882 0.058 Uiso 1 1 calc R U .
C24 C 0.3626(2) 0.7529(4) 0.3211(6) 0.0327(13) Uani 1 1 d . . .
H24 H 0.3945 0.7210 0.3353 0.039 Uiso 1 1 calc R U .

loop_
_atom_site_aniso_label
_atom_site_aniso_U_11
_atom_site_aniso_U_22
_atom_site_aniso_U_33
_atom_site_aniso_U_23
_atom_site_aniso_U_13
_atom_site_aniso_U_12
Cu1 0.0181(4) 0.0366(4) 0.0331(4) 0.0008(3) 0.0051(3) 0.0008(2)
I1 0.0344(3) 0.0264(3) 0.0538(4) 0.000 -0.0050(3) 0.000
I2 0.0311(3) 0.0249(3) 0.0487(4) 0.000 -0.0042(2) 0.000
P1 0.0172(7) 0.0274(7) 0.0264(7) 0.0015(5) 0.0030(5) 0.0006(5)
N1 0.026(3) 0.074(4) 0.029(3) -0.003(3) 0.002(2) 0.007(2)
C1 0.043(4) 0.071(5) 0.054(4) 0.018(4) 0.016(3) -0.009(4)
C2 0.060(5) 0.065(5) 0.063(5) 0.007(4) 0.010(4) 0.002(4)
C3 0.036(4) 0.071(5) 0.060(5) 0.026(4) -0.002(3) -0.002(4)
C4 0.034(3) 0.063(5) 0.044(4) -0.015(3) -0.009(3) 0.014(3)
C5 0.035(4) 0.075(5) 0.038(4) 0.001(4) -0.002(3) 0.007(3)
C6 0.098(8) 0.079(7) 0.058(5) 0.001(5) 0.013(5) 0.001(5)
C7 0.030(3) 0.039(3) 0.045(4) 0.005(3) 0.009(3) 0.003(3)
C8 0.041(4) 0.033(3) 0.040(4) 0.003(3) 0.004(3) -0.004(3)
C9 0.054(5) 0.049(5) 0.082(6) 0.027(4) -0.003(4) -0.008(4)
C10 0.064(5) 0.053(5) 0.062(5) 0.022(4) 0.014(4) 0.011(4)
C11 0.040(4) 0.062(5) 0.043(4) 0.011(3) 0.003(3) 0.007(3)
C12 0.030(3) 0.046(4) 0.046(4) 0.010(3) 0.006(3) 0.000(3)
C13 0.038(3) 0.034(3) 0.040(4) 0.008(3) 0.003(3) 0.002(3)
C14 0.034(3) 0.037(3) 0.042(4) -0.008(3) 0.011(3) -0.002(3)
C15 0.057(5) 0.048(4) 0.067(5) -0.014(4) 0.008(4) 0.003(4)
C16 0.060(5) 0.040(4) 0.064(5) 0.002(3) 0.002(4) -0.009(3)
C17 0.046(4) 0.040(4) 0.075(5) 0.006(4) 0.009(4) -0.005(3)
C18 0.037(4) 0.039(4) 0.057(4) 0.008(3) 0.009(3) -0.002(3)
C19 0.028(3) 0.039(3) 0.041(4) -0.004(3) 0.008(3) -0.005(3)
C20 0.034(3) 0.044(4) 0.041(4) -0.006(3) 0.004(3) 0.005(3)
C21 0.036(4) 0.047(4) 0.048(4) -0.003(3) 0.008(3) 0.003(3)
C22 0.048(4) 0.049(4) 0.046(4) -0.007(3) 0.016(3) 0.000(3)
C23 0.039(4) 0.073(5) 0.034(4) 0.008(3) 0.008(3) 0.002(3)
C24 0.026(3) 0.041(3) 0.030(3) 0.008(2) 0.000(2) 0.003(2)

loop_
_atom_type_symbol
_atom_type_description
_atom_type_scat_dispersion_real
_atom_type_scat_dispersion_imag
_atom_type_scat_source
C C 0.0033 0.0016 'International Tables Vol C Tables 4.2.6.8 and 6.1.1.4'
H H 0.0000 0.0000 'International Tables Vol C Tables 4.2.6.8 and 6.1.1.4'
N N 0.0061 0.0033 'International Tables Vol C Tables 4.2.6.8 and 6.1.1.4'
P P 0.1023 0.0942 'International Tables Vol C Tables 4.2.6.8 and 6.1.1.4'
Cu Cu 0.3201 1.2651 'International Tables Vol C Tables 4.2.6.8 and 6.1.1.4'
I I -0.4742 1.8119 'International Tables Vol C Tables 4.2.6.8 and 6.1.1.4'

loop_
_geom_angle_atom_site_label_1
_geom_angle_atom_site_label_2
_geom_angle_atom_site_label_3
_geom_angle
_geom_angle_site_symmetry_1
_geom_angle_site_symmetry_3
N1 Cu1 P1 117.83(16) . .
N1 Cu1 I2 106.88(17) . .
P1 Cu1 I2 108.36(4) . .
N1 Cu1 I1 100.48(17) . .
P1 Cu1 I1 110.39(4) . .
I2 Cu1 I1 112.82(3) . .
N1 Cu1 Cu1 115.27(16) . 2_655
P1 Cu1 Cu1 126.84(6) . 2_655
I2 Cu1 Cu1 56.353(17) . 2_655
I1 Cu1 Cu1 56.471(17) . 2_655
Cu1 I1 Cu1 67.06(3) 2_655 .
Cu1 I2 Cu1 67.29(3) . 2_655
C7 P1 C19 104.6(3) . .
C7 P1 C13 102.1(3) . .
C19 P1 C13 102.3(3) . .
C7 P1 Cu1 113.2(2) . .
C19 P1 Cu1 117.3(2) . .
C13 P1 Cu1 115.5(2) . .
C5 N1 C1 118.6(7) . .
C5 N1 Cu1 121.1(5) . .
C1 N1 Cu1 120.3(5) . .
N1 C1 C2 124.1(8) . .
N1 C1 H1 118.0 . .
C2 C1 H1 118.0 . .
C3 C2 C1 115.4(8) . .
C3 C2 H2 122.3 . .
C1 C2 H2 122.3 . .
C2 C3 C4 125.5(8) . .
C2 C3 H3 117.3 . .
C4 C3 H3 117.3 . .
C3 C4 C6 127.1(8) . .
C3 C4 C5 115.0(7) . .
C6 C4 C5 117.8(8) . .
N1 C5 C4 121.3(8) . .
N1 C5 H5 119.3 . .
C4 C5 H5 119.3 . .
C4 C6 H6A 109.5 . .
C4 C6 H6B 109.5 . .
H6A C6 H6B 109.5 . .
C4 C6 H6C 109.5 . .
H6A C6 H6C 109.5 . .
H6B C6 H6C 109.5 . .
C12 C7 C8 118.3(6) . .
C12 C7 P1 123.6(5) . .
C8 C7 P1 118.0(5) . .
C9 C8 C7 121.4(7) . .
C9 C8 H8 119.3 . .
C7 C8 H8 119.3 . .
C8 C9 C10 119.2(7) . .
C8 C9 H9 120.4 . .
C10 C9 H9 120.4 . .
C11 C10 C9 120.2(7) . .
C11 C10 H10 119.9 . .
C9 C10 H10 119.9 . .
C10 C11 C12 120.6(7) . .
C10 C11 H11 119.7 . .
C12 C11 H11 119.7 . .
C11 C12 C7 120.2(7) . .
C11 C12 H12 119.9 . .
C7 C12 H12 119.9 . .
C14 C13 C18 118.9(6) . .
C14 C13 P1 117.5(5) . .
C18 C13 P1 123.5(5) . .
C15 C14 C13 120.8(6) . .
C15 C14 H14 119.6 . .
C13 C14 H14 119.6 . .
C14 C15 C16 119.4(7) . .
C14 C15 H15 120.3 . .
C16 C15 H15 120.3 . .
C17 C16 C15 120.3(7) . .
C17 C16 H16 119.9 . .
C15 C16 H16 119.9 . .
C16 C17 C18 120.3(7) . .
C16 C17 H17 119.8 . .
C18 C17 H17 119.8 . .
C17 C18 C13 120.3(7) . .
C17 C18 H18 119.9 . .
C13 C18 H18 119.9 . .
C24 C19 C20 119.6(6) . .
C24 C19 P1 117.7(5) . .
C20 C19 P1 122.7(5) . .
C21 C20 C19 119.9(6) . .
C21 C20 H20 120.1 . .
C19 C20 H20 120.1 . .
C22 C21 C20 120.5(6) . .
C22 C21 H21 119.8 . .
C20 C21 H21 119.8 . .
C21 C22 C23 119.4(6) . .
C21 C22 H22 120.3 . .
C23 C22 H22 120.3 . .
C24 C23 C22 119.5(7) . .
C24 C23 H23 120.2 . .
C22 C23 H23 120.2 . .
C23 C24 C19 121.0(6) . .
C23 C24 H24 119.5 . .
C19 C24 H24 119.5 . .

loop_
_geom_bond_atom_site_label_1
_geom_bond_atom_site_label_2
_geom_bond_distance
_geom_bond_site_symmetry_2
Cu1 N1 2.072(6) .
Cu1 P1 2.2295(16) .
Cu1 I2 2.6566(8) .
Cu1 I1 2.6649(8) .
Cu1 Cu1 2.9439(15) 2_655
I1 Cu1 2.6648(8) 2_655
I2 Cu1 2.6566(8) 2_655
P1 C7 1.822(6) .
P1 C19 1.834(6) .
P1 C13 1.840(7) .
N1 C5 1.307(9) .
N1 C1 1.347(10) .
C1 C2 1.391(11) .
C1 H1 0.9500 .
C2 C3 1.327(13) .
C2 H2 0.9500 .
C3 C4 1.354(12) .
C3 H3 0.9500 .
C4 C6 1.439(12) .
C4 C5 1.462(10) .
C5 H5 0.9500 .
C6 H6A 0.9800 .
C6 H6B 0.9800 .
C6 H6C 0.9800 .
C7 C12 1.399(9) .
C7 C8 1.415(9) .
C8 C9 1.365(10) .
C8 H8 0.9500 .
C9 C10 1.411(12) .
C9 H9 0.9500 .
C10 C11 1.374(11) .
C10 H10 0.9500 .
C11 C12 1.388(9) .
C11 H11 0.9500 .
C12 H12 0.9500 .
C13 C14 1.400(9) .
C13 C18 1.400(9) .
C14 C15 1.381(10) .
C14 H14 0.9500 .
C15 C16 1.411(11) .
C15 H15 0.9500 .
C16 C17 1.369(11) .
C16 H16 0.9500 .
C17 C18 1.394(10) .
C17 H17 0.9500 .
C18 H18 0.9500 .
C19 C24 1.386(9) .
C19 C20 1.399(9) .
C20 C21 1.393(9) .
C20 H20 0.9500 .
C21 C22 1.390(10) .
C21 H21 0.9500 .
C22 C23 1.414(10) .
C22 H22 0.9500 .
C23 C24 1.383(10) .
C23 H23 0.9500 .
C24 H24 0.9500 .
